data_2102422
loop_
_publ_author_name
'Marsh, Richard E.'

_publ_section_title
;
 Space group <i>Cc</i>: an update
;
_journal_issue 2
_journal_name_full 'Acta Crystallographica Section B'
_journal_page_first 252
_journal_page_last 253
_journal_paper_doi 10.1107/S0108768104003878
_journal_volume 60
_journal_year 2004
_chemical_formula_moiety 'C22 H33 N Cl2 Ru'
_chemical_formula_sum 'C22 H33 Cl2 N Ru'
_space_group_crystal_system monoclinic
_space_group_IT_number 15
_space_group_name_Hall '-C 2yc'
_space_group_name_H-M_alt 'C 1 2/c 1'
_audit_creation_method CRYM
_cell_angle_alpha 90
_cell_angle_beta 98.47
_cell_angle_gamma 90
_cell_formula_units_Z 8
_cell_length_a 19.8650
_cell_length_b 6.9300
_cell_length_c 33.5700
_cell_volume 4570.991
_cod_data_source_file bk0142.cif
_cod_data_source_block ROMKEJ
_cod_depositor_comments
;
 Updating space group information and adding the symmetry operation list.

 Antanas Vaitkus,
 2018-06-14

 Adding the _cell_formula_units_Z data item.

 Antanas Vaitkus,
 2017-08-05

  Added moiety chemical formula from Marsh (2004) paper.
  The summary chemical formula is calculated from moiety formula using
  AdHocParser
  (svn://www.crystallography.net/cod-tools/trunk/Formulae/AdHocParser.yp,
  revision 1441.)

  Andrius Merkys
  2013-11-11
;
_cod_original_sg_symbol_H-M C2/c
_cod_database_code 2102422

loop_
_space_group_symop_id
_space_group_symop_operation_xyz
1 x,y,z
2 -x,y,-z+1/2
3 -x,-y,-z
4 x,-y,z+1/2
5 x+1/2,y+1/2,z
6 -x+1/2,y+1/2,-z+1/2
7 -x+1/2,-y+1/2,-z
8 x+1/2,-y+1/2,z+1/2

loop_
_atom_site_label
_atom_site_type_symbol
_atom_site_fract_x
_atom_site_fract_y
_atom_site_fract_z
Ru1 Ru 0.27135 0.40275 0.08005
Cl1 Cl 0.34545 0.13290 0.09925
Cl2 Cl 0.17505 0.18390 0.07360
N1 N 0.25895 0.37815 0.14345
C1 C 0.21215 0.62475 0.04360
C2 C 0.24600 0.50655 0.01835
C3 C 0.31610 0.47645 0.02660
C4 C 0.35650 0.56215 0.06050
C5 C 0.32265 0.67770 0.08535
C6 C 0.25165 0.71305 0.07700
C7 C 0.13615 0.64940 0.03555
C8 C 0.43240 0.52970 0.07110
C9 C 0.45965 0.37980 0.04380
C10 C 0.47025 0.72140 0.06985
C11 C 0.26060 0.54250 0.17005
C12 C 0.32345 0.60320 0.19010
C13 C 0.32395 0.76590 0.21430
C14 C 0.26545 0.86005 0.21865
C15 C 0.20465 0.79940 0.19810
C16 C 0.20035 0.64055 0.17310
C17 C 0.38865 0.49765 0.18590
C18 C 0.40225 0.33070 0.21640
C19 C 0.45080 0.63250 0.18835
C20 C 0.13260 0.56955 0.15095
C21 C 0.07975 0.72780 0.14180
C22 C 0.10460 0.40960 0.17555
H1 H 0.22465 0.31700 0.14170
H2 H 0.29390 0.28950 0.15435
H3 H 0.21935 0.42555 -0.00105
H4 H 0.33545 0.37485 0.01260
H5 H 0.34645 0.71470 0.11120
H6 H 0.22920 0.77210 0.09730
H7 H 0.12520 0.75945 0.01855
H8 H 0.11595 0.53645 0.02230
H9 H 0.11895 0.66785 0.06045
H10 H 0.44095 0.48250 0.09825
H11 H 0.50770 0.36400 0.05185
H12 H 0.43730 0.25905 0.04615
H13 H 0.45100 0.42310 0.01650
H14 H 0.45490 0.81050 0.08825
H15 H 0.51815 0.70055 0.07725
H16 H 0.46155 0.77280 0.04320
H17 H 0.36630 0.81270 0.22810
H18 H 0.26680 0.96935 0.23625
H19 H 0.16405 0.86880 0.20100
H20 H 0.38265 0.44025 0.15965
H21 H 0.36310 0.24825 0.21455
H22 H 0.44050 0.25840 0.21075
H23 H 0.41165 0.38285 0.24285
H24 H 0.48895 0.56135 0.18185
H25 H 0.44120 0.73665 0.16970
H26 H 0.46115 0.68270 0.21500
H27 H 0.14065 0.51455 0.12580
H28 H 0.09645 0.82635 0.12595
H29 H 0.03915 0.67375 0.12720
H30 H 0.07005 0.78195 0.16670
H31 H 0.13640 0.30510 0.17965
H32 H 0.09735 0.46035 0.20120
H33 H 0.06225 0.36400 0.16120
